data_7251445
loop_
_publ_author_name
'Cao, Winnie'
'Glascott, Bianca K.'
'Izgorodina, Ekaterina I.'
'Turner, David R.'

_publ_section_title
;
 Conformational preferences of diimide-based dicarboxylate species and
 their coordination polymers
;
_journal_issue 3
_journal_name_full CrystEngComm
_journal_page_first 736
_journal_page_last 747
_journal_paper_doi 10.1039/D5CE00993F
_journal_volume 28
_journal_year 2026
_chemical_formula_moiety 'C20 H20 Co N4 O10'
_chemical_formula_sum 'C20 H20 Co N4 O10'
_chemical_formula_weight 535.33
_space_group_crystal_system triclinic
_space_group_IT_number 2
_space_group_name_Hall '-P 1'
_space_group_name_H-M_alt 'P -1'
_atom_sites_solution_hydrogens geom
_atom_sites_solution_primary dual
_audit_creation_date 2025-07-10
_audit_creation_method
;
Olex2 1.5
(compiled 2025.05.31 svn.r86d253d1 for OlexSys, GUI svn.r7254)
;
_audit_update_record
;
2025-09-08 deposited with the CCDC.	2025-12-15 downloaded from the CCDC.
;
_cell_angle_alpha 84.244(4)
_cell_angle_beta 71.817(4)
_cell_angle_gamma 63.400(6)
_cell_formula_units_Z 2
_cell_length_a 9.6362(5)
_cell_length_b 10.1021(7)
_cell_length_c 13.5166(6)
_cell_measurement_reflns_used 7451
_cell_measurement_temperature 123.0(2)
_cell_measurement_theta_max 75.4100
_cell_measurement_theta_min 4.7950
_cell_volume 1116.56(13)
_computing_cell_refinement 'CrysAlisPro 1.171.43.95a (Rigaku OD, 2023)'
_computing_data_collection 'CrysAlisPro system (CCD 40.84a 64-bit (release 31-07-2020))'
_computing_data_reduction 'CrysAlisPro 1.171.43.95a (Rigaku OD, 2023)'
_computing_molecular_graphics 'Olex2 1.5 (Dolomanov et al., 2009)'
_computing_publication_material 'Olex2 1.5 (Dolomanov et al., 2009)'
_computing_structure_refinement 'SHELXL 2018/3 (Sheldrick, 2015)'
_computing_structure_solution 'SHELXT 2018/2 (Sheldrick, 2018)'
_diffrn_ambient_environment N~2~
_diffrn_ambient_temperature 123.0(2)
_diffrn_detector 'Hybrid Pixel Array Detector'
_diffrn_detector_area_resol_mean 10.0000
_diffrn_detector_type HyPix
_diffrn_measured_fraction_theta_full 0.999
_diffrn_measured_fraction_theta_max 0.960
_diffrn_measurement_details
;
List of Runs (angles in degrees, time in seconds):

  # Type    Start    End  Width  t~exp~   \w     \q     \k     \f   Frames
#--------------------------------------------------------------------------
  1  \w     25.00 120.00   0.50    2.50    --   47.64  77.00   0.00  190
  2  \w    105.00 178.00   0.50   11.00    --  107.75 107.00 -88.00  146
  3  \w     95.00 178.00   0.50   11.00    --  107.75  45.00 -30.00  166
  4  \w     95.00 178.00   0.50   11.00    --  107.75 125.00  60.00  166
  5  \w     95.00 178.00   0.50   11.00    --  107.75 125.00 150.00  166
  6  \w     36.00  76.00   0.50   11.00    --  107.75 -45.00  60.00   80
  7  \w     35.00 106.00   0.50   11.00    --  107.75 -94.00   0.00  142
  8  \w     36.00  76.00   0.50   11.00    --  107.75 -45.00-120.00   80
  9  \w     35.00 106.00   0.50   11.00    --  107.75 -94.00-150.00  142
 10  \w     36.00  76.00   0.50   11.00    --  107.75 -45.00 -30.00   80
 11  \w     33.00  66.00   0.50   11.00    --  107.75 -30.00 -30.00   66
 12  \w     35.00 124.00   0.50   11.00    --  107.75 -61.00   0.00  178
 13  \w     95.00 178.00   0.50   11.00    --  107.75  45.00-120.00  166
 14  \w     95.00 178.00   0.50   11.00    --  107.75  45.00-180.00  166
 15  \w     35.00 106.00   0.50   11.00    --  107.75 -94.00-180.00  142
 16  \w     36.00  76.00   0.50   11.00    --  107.75 -45.00-180.00   80
 17  \w     35.00 106.00   0.50   11.00    --  107.75 -94.00-120.00  142
 18  \w     36.00  76.00   0.50   11.00    --  107.75 -45.00-150.00   80
 19  \w     35.00 106.00   0.50   11.00    --  107.75-100.00-145.19  142
 20  \w     35.00 112.00   0.50   11.00    --  107.75-125.00-180.00  154
 21  \w     35.00 106.00   0.50   11.00    --  107.75 -94.00 -30.00  142
 22  \w     33.00  66.00   0.50   11.00    --  107.75 -30.00  30.00   66
 23  \w     33.00  66.00   0.50   11.00    --  107.75 -30.00   0.00   66
 24  \w     35.00 106.00   0.50   11.00    --  107.75 -94.00  60.00  142
 25  \w     36.00  76.00   0.50   11.00    --  107.75 -45.00 150.00   80
 26  \w     35.00 107.00   0.50   11.00    --  107.75-107.00 173.00  144
 27  \w     33.00  66.00   0.50   11.00    --  107.75 -30.00 120.00   66
 28  \w     35.00 106.00   0.50   11.00    --  107.75 -94.00  90.00  142
 29  \w     35.00 112.00   0.50   11.00    --  107.75-125.00 -30.00  154
 30  \w     20.00  86.00   0.50    2.50    --   47.64-107.00 173.00  132
 31  \w     33.00 120.00   0.50    2.50    --   47.64  57.00 120.00  174
 32  \w     25.00 120.00   0.50    2.50    --   47.64  77.00 -90.00  190
 33  \w     25.00 120.00   0.50    2.50    --   47.64  77.00-180.00  190
 34  \w    -61.00  25.00   0.50    2.50    --  -47.64  38.00-180.00  172
 35  \w    -61.00  25.00   0.50    2.50    --  -47.64  38.00 -60.00  172
 36  \w    -68.00 -11.00   0.50   11.00    --  -86.25  30.00  30.00  114
 37  \w    -81.00   1.00   0.50    2.50    --  -47.64 107.00 -88.00  164
 38  \w    -81.00 -13.00   0.50   11.00    --  -86.25 107.00 -88.00  136
 39  \w   -120.00 -34.00   0.50    2.50    --  -47.64 -38.00-150.00  172
 40  \w   -120.00 -33.00   0.50    2.50    --  -47.64 -57.00  30.00  174
 41  \w   -120.00 -66.00   0.50    2.50    --  -47.64 -77.00 120.00  108
 42  \w   -159.00 -83.00   0.50   11.00    --  -86.25-107.00 173.00  152
 43  \w   -161.00 -73.00   0.50   11.00    --  -86.25 -30.00  30.00  176
;
_diffrn_measurement_device 'four-circle diffractometer'
_diffrn_measurement_device_type 'XtaLAB Synergy, Dualflex, HyPix'
_diffrn_measurement_method '\w scans'
_diffrn_orient_matrix_type 'CrysAlisPro convention (1999,Acta A55,543-557)'
_diffrn_orient_matrix_UB_11 -0.0347538000
_diffrn_orient_matrix_UB_12 0.1113111000
_diffrn_orient_matrix_UB_13 -0.0860636000
_diffrn_orient_matrix_UB_21 0.1579347000
_diffrn_orient_matrix_UB_22 -0.1078065000
_diffrn_orient_matrix_UB_23 -0.0787937000
_diffrn_orient_matrix_UB_31 -0.0947918000
_diffrn_orient_matrix_UB_32 -0.0716821000
_diffrn_orient_matrix_UB_33 -0.0284159000
_diffrn_radiation_monochromator mirror
_diffrn_radiation_probe x-ray
_diffrn_radiation_type 'Cu K\a'
_diffrn_radiation_wavelength 1.54184
_diffrn_reflns_av_R_equivalents 0.0892
_diffrn_reflns_av_unetI/netI 0.0520
_diffrn_reflns_Laue_measured_fraction_full 0.999
_diffrn_reflns_Laue_measured_fraction_max 0.960
_diffrn_reflns_limit_h_max 10
_diffrn_reflns_limit_h_min -12
_diffrn_reflns_limit_k_max 12
_diffrn_reflns_limit_k_min -12
_diffrn_reflns_limit_l_max 15
_diffrn_reflns_limit_l_min -17
_diffrn_reflns_number 22192
_diffrn_reflns_point_group_measured_fraction_full 0.999
_diffrn_reflns_point_group_measured_fraction_max 0.960
_diffrn_reflns_theta_full 67.684
_diffrn_reflns_theta_max 78.632
_diffrn_reflns_theta_min 4.901
_diffrn_source 'micro-focus sealed X-ray tube'
_diffrn_source_type 'PhotonJet (Cu) X-ray Source'
_exptl_absorpt_coefficient_mu 6.617
_exptl_absorpt_correction_T_max 1.00000
_exptl_absorpt_correction_T_min 0.72209
_exptl_absorpt_correction_type multi-scan
_exptl_absorpt_process_details
;
CrysAlisPro 1.171.43.95a (Rigaku Oxford Diffraction, 2023)
Empirical absorption correction using spherical harmonics,
implemented in SCALE3 ABSPACK scaling algorithm.
;
_exptl_crystal_colour colourless
_exptl_crystal_density_diffrn 1.592
_exptl_crystal_description needle
_exptl_crystal_F_000 550
_exptl_crystal_size_max 0.40
_exptl_crystal_size_mid 0.05
_exptl_crystal_size_min 0.05
_refine_diff_density_max 1.106
_refine_diff_density_min -0.804
_refine_diff_density_rms 0.127
_refine_ls_extinction_method none
_refine_ls_goodness_of_fit_ref 1.047
_refine_ls_hydrogen_treatment constr
_refine_ls_matrix_type full
_refine_ls_number_parameters 323
_refine_ls_number_reflns 4614
_refine_ls_number_restraints 0
_refine_ls_restrained_S_all 1.047
_refine_ls_R_factor_all 0.0919
_refine_ls_R_factor_gt 0.0751
_refine_ls_shift/su_max 0.000
_refine_ls_shift/su_mean 0.000
_refine_ls_structure_factor_coef Fsqd
_refine_ls_weighting_details 'w=1/[\s^2^(Fo^2^)+(0.1611P)^2^] where P=(Fo^2^+2Fc^2^)/3'
_refine_ls_weighting_scheme calc
_refine_ls_wR_factor_gt 0.2171
_refine_ls_wR_factor_ref 0.2322
_reflns_Friedel_coverage 0.000
_reflns_number_gt 3213
_reflns_number_total 4614
_reflns_threshold_expression 'I > 2\s(I)'
_cod_data_source_file d5ce00993f2.cif
_cod_data_source_block 1Co
_cod_original_cell_volume 1116.56(12)
_cod_database_code 7251445
_shelx_shelxl_version_number 2018/3
_chemical_oxdiff_formula 'C H N O Co'
_shelx_space_group_comment
;
The symmetry employed for this shelxl refinement is uniquely defined
by the following loop, which should always be used as a source of
symmetry information in preference to the above space-group names.
They are only intended as comments.
;
_cell_oxdiff_angle_alpha 84.244(4)
_cell_oxdiff_angle_beta 71.817(4)
_cell_oxdiff_angle_gamma 63.400(6)
_cell_oxdiff_length_a 9.6362(4)
_cell_oxdiff_length_b 10.1021(7)
_cell_oxdiff_length_c 13.5166(6)
_cell_oxdiff_measurement_reflns_used 7451
_cell_oxdiff_volume 1116.56(10)
_olex2_refinement_description
;
1. Fixed Uiso
 At 1.2 times of:
  All C(H) groups, All C(H,H) groups
 At 1.5 times of:
  All C(H,H,H) groups
2.a Secondary CH2 refined with riding coordinates:
 C2(H2A,H2B), C13(H13A,H13B)
2.b Aromatic/amide H refined with riding coordinates:
 C7(H7), C8(H8), C15(H15), C18(H18)
2.c Idealised Me refined as rotating group:
 C16(H16A,H16B,H16C), C17(H17A,H17B,H17C), C19(H19A,H19B,H19C), C20(H20A,H20B,
 H20C)
;
_smtbx_masks_void_probe_radius 1.2
_smtbx_masks_void_truncation_radius 1.2
_olex2_submission_special_instructions 'No special instructions were received'
_oxdiff_exptl_absorpt_empirical_details
;
Empirical correction (ABSPACK) includes:
- Absorption correction using spherical harmonics
- Frame scaling
;
_oxdiff_exptl_absorpt_empirical_full_max 2.866
_oxdiff_exptl_absorpt_empirical_full_min 0.406

loop_
_space_group_symop_operation_xyz
'x, y, z'
'-x, -y, -z'

loop_
_atom_site_label
_atom_site_type_symbol
_atom_site_fract_x
_atom_site_fract_y
_atom_site_fract_z
_atom_site_U_iso_or_equiv
_atom_site_adp_type
_atom_site_occupancy
_atom_site_site_symmetry_order
_atom_site_calc_flag
_atom_site_refinement_flags_posn
_atom_site_refinement_flags_adp
_atom_site_refinement_flags_occupancy
_atom_site_disorder_assembly
_atom_site_disorder_group
Co1 Co 0.000000 0.500000 1.000000 0.0265(3) Uani 1 2 d S . P . .
Co2 Co 1.500000 0.500000 0.000000 0.0273(3) Uani 1 2 d S . P . .
O1 O 0.1482(3) 0.6051(3) 0.9510(2) 0.0297(6) Uani 1 1 d . . . . .
O2 O 0.4020(3) 0.5748(3) 0.8747(2) 0.0319(6) Uani 1 1 d . . . . .
O3 O 0.3313(4) 0.7869(3) 0.6497(2) 0.0406(7) Uani 1 1 d . . . . .
O4 O 0.5350(4) 0.2856(3) 0.6807(2) 0.0399(7) Uani 1 1 d . . . . .
O5 O 0.9564(4) 0.7083(4) 0.3244(2) 0.0431(7) Uani 1 1 d . . . . .
O6 O 1.1618(4) 0.2073(4) 0.3538(3) 0.0446(7) Uani 1 1 d . . . . .
O7 O 1.1057(3) 0.4138(3) 0.1232(2) 0.0325(6) Uani 1 1 d . . . . .
O8 O 1.3621(3) 0.3831(3) 0.0548(2) 0.0304(6) Uani 1 1 d . . . . .
O9 O -0.1590(3) 0.6868(3) 1.1017(2) 0.0374(6) Uani 1 1 d . . . . .
O10 O 1.6750(3) 0.3148(3) -0.1016(2) 0.0343(6) Uani 1 1 d . . . . .
N1 N 0.3950(4) 0.5414(4) 0.6811(2) 0.0312(7) Uani 1 1 d . . . . .
N2 N 1.0963(4) 0.4537(4) 0.3211(3) 0.0338(7) Uani 1 1 d . . . . .
N3 N -0.3729(4) 0.9123(4) 1.1481(3) 0.0405(8) Uani 1 1 d . . . . .
N4 N 1.8528(4) 0.0722(4) -0.1336(3) 0.0404(8) Uani 1 1 d . . . . .
C1 C 0.2700(5) 0.5811(4) 0.8744(3) 0.0297(7) Uani 1 1 d . . . . .
C2 C 0.2509(4) 0.5632(5) 0.7676(3) 0.0333(8) Uani 1 1 d . . . . .
H2A H 0.227054 0.477292 0.768477 0.040 Uiso 1 1 calc R U . . .
H2B H 0.157059 0.652684 0.756782 0.040 Uiso 1 1 calc R U . . .
C3 C 0.4250(4) 0.6575(4) 0.6339(3) 0.0310(8) Uani 1 1 d . . . . .
C4 C 0.5297(5) 0.4034(5) 0.6503(3) 0.0326(8) Uani 1 1 d . . . . .
C5 C 0.5940(4) 0.5880(5) 0.5600(3) 0.0319(8) Uani 1 1 d . . . . .
C6 C 0.6568(5) 0.4351(5) 0.5699(3) 0.0316(8) Uani 1 1 d . . . . .
C7 C 0.6807(5) 0.6559(5) 0.4916(3) 0.0326(8) Uani 1 1 d . . . . .
H7 H 0.637684 0.760096 0.484832 0.039 Uiso 1 1 calc R U . . .
C8 C 0.8125(5) 0.3372(5) 0.5122(3) 0.0326(8) Uani 1 1 d . . . . .
H8 H 0.855873 0.232910 0.518881 0.039 Uiso 1 1 calc R U . . .
C9 C 0.8358(5) 0.5579(5) 0.4342(3) 0.0323(8) Uani 1 1 d . . . . .
C10 C 0.8987(4) 0.4053(5) 0.4442(3) 0.0325(8) Uani 1 1 d . . . . .
C11 C 0.9630(5) 0.5898(5) 0.3539(3) 0.0340(8) Uani 1 1 d . . . . .
C12 C 1.0680(5) 0.3364(5) 0.3692(3) 0.0331(8) Uani 1 1 d . . . . .
C13 C 1.2428(4) 0.4334(5) 0.2364(3) 0.0354(9) Uani 1 1 d . . . . .
H13A H 1.336817 0.346892 0.249877 0.042 Uiso 1 1 calc R U . . .
H13B H 1.262337 0.521813 0.235757 0.042 Uiso 1 1 calc R U . . .
C14 C 1.2337(5) 0.4095(4) 0.1285(3) 0.0301(7) Uani 1 1 d . . . . .
C15 C -0.2927(5) 0.7798(5) 1.0981(3) 0.0392(9) Uani 1 1 d . . . . .
H15 H -0.342917 0.756007 1.056844 0.047 Uiso 1 1 calc R U . . .
C16 C -0.5350(6) 1.0098(6) 1.1452(5) 0.0671(15) Uani 1 1 d . . . . .
H16A H -0.536146 1.100171 1.110685 0.101 Uiso 1 1 calc R U . . .
H16B H -0.609055 1.035544 1.216477 0.101 Uiso 1 1 calc R U . . .
H16C H -0.570379 0.960095 1.106388 0.101 Uiso 1 1 calc R U . . .
C17 C -0.3112(7) 0.9571(6) 1.2152(4) 0.0650(14) Uani 1 1 d . . . . .
H17A H -0.371605 0.954201 1.287971 0.097 Uiso 1 1 calc R U . . .
H17B H -0.324078 1.058281 1.200341 0.097 Uiso 1 1 calc R U . . .
H17C H -0.195656 0.889747 1.203146 0.097 Uiso 1 1 calc R U . . .
C18 C 1.7530(4) 0.1940(4) -0.0720(3) 0.0364(8) Uani 1 1 d . . . . .
H18 H 1.741915 0.185857 0.000392 0.044 Uiso 1 1 calc R U . . .
C19 C 1.8828(5) 0.0724(5) -0.2442(4) 0.0478(10) Uani 1 1 d . . . . .
H19A H 1.817737 0.171914 -0.263967 0.072 Uiso 1 1 calc R U . . .
H19B H 1.852565 0.001532 -0.265467 0.072 Uiso 1 1 calc R U . . .
H19C H 1.998501 0.044064 -0.278923 0.072 Uiso 1 1 calc R U . . .
C20 C 1.9355(5) -0.0693(5) -0.0917(4) 0.0547(12) Uani 1 1 d . . . . .
H20A H 2.053229 -0.101678 -0.117771 0.082 Uiso 1 1 calc R U . . .
H20B H 1.909365 -0.142942 -0.113449 0.082 Uiso 1 1 calc R U . . .
H20C H 1.899688 -0.059076 -0.015376 0.082 Uiso 1 1 calc R U . . .

loop_
_atom_site_aniso_label
_atom_site_aniso_U_11
_atom_site_aniso_U_22
_atom_site_aniso_U_33
_atom_site_aniso_U_23
_atom_site_aniso_U_13
_atom_site_aniso_U_12
Co1 0.0195(4) 0.0366(5) 0.0262(4) -0.0016(3) -0.0065(3) -0.0143(3)
Co2 0.0200(4) 0.0381(5) 0.0261(4) -0.0020(3) -0.0069(3) -0.0140(3)
O1 0.0239(12) 0.0404(14) 0.0302(13) -0.0022(10) -0.0076(10) -0.0182(11)
O2 0.0220(12) 0.0501(16) 0.0329(13) 0.0063(11) -0.0128(10) -0.0216(12)
O3 0.0315(14) 0.0427(16) 0.0457(17) -0.0060(13) -0.0075(12) -0.0158(13)
O4 0.0345(14) 0.0470(16) 0.0405(16) 0.0059(12) -0.0089(12) -0.0222(13)
O5 0.0380(15) 0.0539(18) 0.0421(16) 0.0063(13) -0.0085(13) -0.0275(14)
O6 0.0324(14) 0.0465(17) 0.0487(18) -0.0063(14) -0.0057(13) -0.0148(14)
O7 0.0234(12) 0.0529(16) 0.0326(13) 0.0073(11) -0.0133(10) -0.0243(12)
O8 0.0247(12) 0.0427(15) 0.0292(13) -0.0026(11) -0.0072(10) -0.0191(11)
O9 0.0285(13) 0.0414(15) 0.0374(15) -0.0038(12) -0.0055(11) -0.0130(12)
O10 0.0272(13) 0.0398(15) 0.0351(14) -0.0049(11) -0.0061(11) -0.0150(12)
N1 0.0223(14) 0.0443(18) 0.0287(16) -0.0005(13) -0.0067(12) -0.0163(13)
N2 0.0231(14) 0.0484(19) 0.0300(16) -0.0024(14) -0.0043(12) -0.0174(14)
N3 0.0335(17) 0.0404(19) 0.045(2) -0.0045(15) -0.0080(15) -0.0152(15)
N4 0.0331(16) 0.0375(18) 0.048(2) -0.0042(15) -0.0109(15) -0.0133(15)
C1 0.0280(17) 0.0365(18) 0.0289(18) 0.0006(14) -0.0081(14) -0.0180(15)
C2 0.0227(16) 0.052(2) 0.0307(19) -0.0022(16) -0.0068(15) -0.0214(17)
C3 0.0249(17) 0.044(2) 0.0282(18) -0.0027(15) -0.0072(14) -0.0185(16)
C4 0.0297(18) 0.047(2) 0.0296(19) 0.0004(16) -0.0115(15) -0.0218(17)
C5 0.0263(17) 0.044(2) 0.0288(18) -0.0002(15) -0.0098(15) -0.0172(16)
C6 0.0275(17) 0.047(2) 0.0261(17) -0.0013(15) -0.0092(14) -0.0197(16)
C7 0.0303(18) 0.044(2) 0.0311(19) 0.0024(15) -0.0116(15) -0.0209(17)
C8 0.0285(17) 0.042(2) 0.0309(19) -0.0013(15) -0.0099(15) -0.0177(16)
C9 0.0281(17) 0.047(2) 0.0274(18) -0.0004(15) -0.0095(15) -0.0198(17)
C10 0.0258(17) 0.046(2) 0.0292(18) -0.0016(15) -0.0098(15) -0.0172(16)
C11 0.0300(18) 0.048(2) 0.0316(19) 0.0002(16) -0.0093(15) -0.0237(17)
C12 0.0266(17) 0.046(2) 0.0301(19) -0.0045(16) -0.0073(15) -0.0185(17)
C13 0.0242(17) 0.059(2) 0.0301(19) -0.0015(17) -0.0055(15) -0.0250(18)
C14 0.0275(17) 0.0359(18) 0.0313(18) 0.0004(14) -0.0092(14) -0.0172(15)
C15 0.0344(19) 0.047(2) 0.040(2) -0.0016(17) -0.0138(17) -0.0185(18)
C16 0.041(2) 0.066(3) 0.089(4) -0.017(3) -0.020(3) -0.015(2)
C17 0.064(3) 0.066(3) 0.068(3) -0.005(3) -0.034(3) -0.020(3)
C18 0.0302(18) 0.041(2) 0.041(2) -0.0010(16) -0.0161(16) -0.0139(16)
C19 0.041(2) 0.046(2) 0.054(3) -0.003(2) -0.014(2) -0.0161(19)
C20 0.045(2) 0.044(2) 0.066(3) 0.000(2) -0.018(2) -0.011(2)

loop_
_atom_type_symbol
_atom_type_description
_atom_type_scat_dispersion_real
_atom_type_scat_dispersion_imag
_atom_type_scat_source
C C 0.0181 0.0091 'International Tables Vol C Tables 4.2.6.8 and 6.1.1.4'
H H 0.0000 0.0000 'International Tables Vol C Tables 4.2.6.8 and 6.1.1.4'
Co Co -2.3653 3.6143 'International Tables Vol C Tables 4.2.6.8 and 6.1.1.4'
N N 0.0311 0.0180 'International Tables Vol C Tables 4.2.6.8 and 6.1.1.4'
O O 0.0492 0.0322 'International Tables Vol C Tables 4.2.6.8 and 6.1.1.4'

loop_
_geom_angle_atom_site_label_1
_geom_angle_atom_site_label_2
_geom_angle_atom_site_label_3
_geom_angle
_geom_angle_site_symmetry_1
_geom_angle_site_symmetry_3
_geom_angle_publ_flag
O1 Co1 O1 180.00(9) 2_567 . ?
O1 Co1 O7 91.57(10) . 2_666 ?
O1 Co1 O7 91.57(10) 2_567 1_456 ?
O1 Co1 O7 88.43(10) . 1_456 ?
O1 Co1 O7 88.43(10) 2_567 2_666 ?
O1 Co1 O9 94.43(10) 2_567 . ?
O1 Co1 O9 85.56(10) . . ?
O1 Co1 O9 85.57(10) 2_567 2_567 ?
O1 Co1 O9 94.44(10) . 2_567 ?
O7 Co1 O7 180.0 1_456 2_666 ?
O9 Co1 O7 85.16(11) . 1_456 ?
O9 Co1 O7 85.16(11) 2_567 2_666 ?
O9 Co1 O7 94.84(11) . 2_666 ?
O9 Co1 O7 94.84(11) 2_567 1_456 ?
O9 Co1 O9 180.00(17) . 2_567 ?
O2 Co2 O2 180.00(17) 2_766 1_654 ?
O2 Co2 O10 84.76(11) 1_654 . ?
O2 Co2 O10 95.24(11) 1_654 2_865 ?
O2 Co2 O10 95.24(11) 2_766 . ?
O2 Co2 O10 84.76(11) 2_766 2_865 ?
O8 Co2 O2 91.33(10) 2_865 2_766 ?
O8 Co2 O2 88.67(10) . 2_766 ?
O8 Co2 O2 88.67(10) 2_865 1_654 ?
O8 Co2 O2 91.33(10) . 1_654 ?
O8 Co2 O8 180.0 2_865 . ?
O8 Co2 O10 87.96(10) . . ?
O8 Co2 O10 87.96(10) 2_865 2_865 ?
O8 Co2 O10 92.04(10) 2_865 . ?
O8 Co2 O10 92.04(10) . 2_865 ?
O10 Co2 O10 180.0 . 2_865 ?
C1 O1 Co1 131.9(2) . . ?
C1 O2 Co2 123.8(2) . 1_456 ?
C14 O7 Co1 126.3(2) . 1_654 ?
C14 O8 Co2 132.4(2) . . ?
C15 O9 Co1 126.9(3) . . ?
C18 O10 Co2 123.8(3) . . ?
C3 N1 C2 122.8(3) . . ?
C3 N1 C4 112.8(3) . . ?
C4 N1 C2 123.4(3) . . ?
C11 N2 C12 112.6(3) . . ?
C11 N2 C13 123.9(3) . . ?
C12 N2 C13 123.1(3) . . ?
C15 N3 C16 120.2(4) . . ?
C15 N3 C17 122.3(4) . . ?
C17 N3 C16 117.1(4) . . ?
C18 N4 C19 122.4(4) . . ?
C18 N4 C20 121.5(4) . . ?
C19 N4 C20 116.1(4) . . ?
O1 C1 O2 126.8(3) . . ?
O1 C1 C2 115.7(3) . . ?
O2 C1 C2 117.5(3) . . ?
N1 C2 C1 112.8(3) . . ?
N1 C2 H2A 109.0 . . ?
N1 C2 H2B 109.0 . . ?
C1 C2 H2A 109.0 . . ?
C1 C2 H2B 109.0 . . ?
H2A C2 H2B 107.8 . . ?
O3 C3 N1 125.8(3) . . ?
O3 C3 C5 128.4(4) . . ?
N1 C3 C5 105.8(3) . . ?
O4 C4 N1 125.7(4) . . ?
O4 C4 C6 128.9(4) . . ?
N1 C4 C6 105.4(3) . . ?
C6 C5 C3 108.0(3) . . ?
C7 C5 C3 128.9(4) . . ?
C7 C5 C6 123.1(4) . . ?
C5 C6 C4 107.9(3) . . ?
C8 C6 C4 129.3(4) . . ?
C8 C6 C5 122.8(4) . . ?
C5 C7 H7 123.0 . . ?
C9 C7 C5 114.0(4) . . ?
C9 C7 H7 123.0 . . ?
C6 C8 H8 123.0 . . ?
C10 C8 C6 114.0(4) . . ?
C10 C8 H8 123.0 . . ?
C7 C9 C10 123.0(4) . . ?
C7 C9 C11 129.1(4) . . ?
C10 C9 C11 107.9(3) . . ?
C8 C10 C9 123.2(4) . . ?
C8 C10 C12 129.1(4) . . ?
C9 C10 C12 107.7(3) . . ?
O5 C11 N2 125.7(4) . . ?
O5 C11 C9 128.3(4) . . ?
N2 C11 C9 106.0(3) . . ?
O6 C12 N2 126.2(4) . . ?
O6 C12 C10 128.1(4) . . ?
N2 C12 C10 105.7(3) . . ?
N2 C13 H13A 108.8 . . ?
N2 C13 H13B 108.8 . . ?
N2 C13 C14 113.6(3) . . ?
H13A C13 H13B 107.7 . . ?
C14 C13 H13A 108.8 . . ?
C14 C13 H13B 108.8 . . ?
O7 C14 O8 127.1(4) . . ?
O7 C14 C13 118.0(3) . . ?
O8 C14 C13 114.9(3) . . ?
O9 C15 N3 124.5(4) . . ?
O9 C15 H15 117.8 . . ?
N3 C15 H15 117.8 . . ?
N3 C16 H16A 109.5 . . ?
N3 C16 H16B 109.5 . . ?
N3 C16 H16C 109.5 . . ?
H16A C16 H16B 109.5 . . ?
H16A C16 H16C 109.5 . . ?
H16B C16 H16C 109.5 . . ?
N3 C17 H17A 109.5 . . ?
N3 C17 H17B 109.5 . . ?
N3 C17 H17C 109.5 . . ?
H17A C17 H17B 109.5 . . ?
H17A C17 H17C 109.5 . . ?
H17B C17 H17C 109.5 . . ?
O10 C18 N4 124.9(4) . . ?
O10 C18 H18 117.5 . . ?
N4 C18 H18 117.5 . . ?
N4 C19 H19A 109.5 . . ?
N4 C19 H19B 109.5 . . ?
N4 C19 H19C 109.5 . . ?
H19A C19 H19B 109.5 . . ?
H19A C19 H19C 109.5 . . ?
H19B C19 H19C 109.5 . . ?
N4 C20 H20A 109.5 . . ?
N4 C20 H20B 109.5 . . ?
N4 C20 H20C 109.5 . . ?
H20A C20 H20B 109.5 . . ?
H20A C20 H20C 109.5 . . ?
H20B C20 H20C 109.5 . . ?

loop_
_geom_bond_atom_site_label_1
_geom_bond_atom_site_label_2
_geom_bond_distance
_geom_bond_site_symmetry_2
_geom_bond_publ_flag
Co1 O1 2.058(2) 2_567 ?
Co1 O1 2.058(2) . ?
Co1 O7 2.131(3) 2_666 ?
Co1 O7 2.131(3) 1_456 ?
Co1 O9 2.101(3) 2_567 ?
Co1 O9 2.101(3) . ?
Co2 O2 2.106(2) 1_654 ?
Co2 O2 2.106(3) 2_766 ?
Co2 O8 2.080(2) 2_865 ?
Co2 O8 2.080(2) . ?
Co2 O10 2.115(3) . ?
Co2 O10 2.115(3) 2_865 ?
O1 C1 1.243(5) . ?
O2 C1 1.247(4) . ?
O3 C3 1.204(5) . ?
O4 C4 1.204(5) . ?
O5 C11 1.204(5) . ?
O6 C12 1.201(5) . ?
O7 C14 1.240(4) . ?
O8 C14 1.258(5) . ?
O9 C15 1.220(5) . ?
O10 C18 1.217(5) . ?
N1 C2 1.452(5) . ?
N1 C3 1.380(5) . ?
N1 C4 1.400(5) . ?
N2 C11 1.386(5) . ?
N2 C12 1.388(5) . ?
N2 C13 1.459(5) . ?
N3 C15 1.332(5) . ?
N3 C16 1.437(6) . ?
N3 C17 1.428(6) . ?
N4 C18 1.334(5) . ?
N4 C19 1.431(6) . ?
N4 C20 1.449(6) . ?
C1 C2 1.548(5) . ?
C2 H2A 0.9900 . ?
C2 H2B 0.9900 . ?
C3 C5 1.498(5) . ?
C4 C6 1.495(5) . ?
C5 C6 1.394(6) . ?
C5 C7 1.388(5) . ?
C6 C8 1.390(5) . ?
C7 H7 0.9500 . ?
C7 C9 1.386(6) . ?
C8 H8 0.9500 . ?
C8 C10 1.385(5) . ?
C9 C10 1.391(6) . ?
C9 C11 1.496(5) . ?
C10 C12 1.506(5) . ?
C13 H13A 0.9900 . ?
C13 H13B 0.9900 . ?
C13 C14 1.537(5) . ?
C15 H15 0.9500 . ?
C16 H16A 0.9800 . ?
C16 H16B 0.9800 . ?
C16 H16C 0.9800 . ?
C17 H17A 0.9800 . ?
C17 H17B 0.9800 . ?
C17 H17C 0.9800 . ?
C18 H18 0.9500 . ?
C19 H19A 0.9800 . ?
C19 H19B 0.9800 . ?
C19 H19C 0.9800 . ?
C20 H20A 0.9800 . ?
C20 H20B 0.9800 . ?
C20 H20C 0.9800 . ?

loop_
_geom_torsion_atom_site_label_1
_geom_torsion_atom_site_label_2
_geom_torsion_atom_site_label_3
_geom_torsion_atom_site_label_4
_geom_torsion
_geom_torsion_site_symmetry_1
_geom_torsion_site_symmetry_2
_geom_torsion_site_symmetry_3
_geom_torsion_site_symmetry_4
_geom_torsion_publ_flag
Co1 O1 C1 O2 -132.3(3) . . . . ?
Co1 O1 C1 C2 50.2(5) . . . . ?
Co1 O7 C14 O8 -37.8(6) 1_654 . . . ?
Co1 O7 C14 C13 144.4(3) 1_654 . . . ?
Co1 O9 C15 N3 -164.1(3) . . . . ?
Co2 O2 C1 O1 31.5(5) 1_456 . . . ?
Co2 O2 C1 C2 -151.0(3) 1_456 . . . ?
Co2 O8 C14 O7 125.0(4) . . . . ?
Co2 O8 C14 C13 -57.2(5) . . . . ?
Co2 O10 C18 N4 173.5(3) . . . . ?
O1 C1 C2 N1 177.6(3) . . . . ?
O2 C1 C2 N1 -0.1(5) . . . . ?
O3 C3 C5 C6 178.8(4) . . . . ?
O3 C3 C5 C7 -1.2(7) . . . . ?
O4 C4 C6 C5 179.1(4) . . . . ?
O4 C4 C6 C8 -1.3(7) . . . . ?
N1 C3 C5 C6 -1.9(4) . . . . ?
N1 C3 C5 C7 178.1(4) . . . . ?
N1 C4 C6 C5 2.0(4) . . . . ?
N1 C4 C6 C8 -178.4(4) . . . . ?
N2 C13 C14 O7 2.0(5) . . . . ?
N2 C13 C14 O8 -176.0(3) . . . . ?
C2 N1 C3 O3 -8.5(6) . . . . ?
C2 N1 C3 C5 172.3(3) . . . . ?
C2 N1 C4 O4 10.6(6) . . . . ?
C2 N1 C4 C6 -172.2(3) . . . . ?
C3 N1 C2 C1 -84.3(4) . . . . ?
C3 N1 C4 O4 179.4(4) . . . . ?
C3 N1 C4 C6 -3.4(4) . . . . ?
C3 C5 C6 C4 0.0(4) . . . . ?
C3 C5 C6 C8 -179.7(3) . . . . ?
C3 C5 C7 C9 179.8(4) . . . . ?
C4 N1 C2 C1 83.5(4) . . . . ?
C4 N1 C3 O3 -177.4(4) . . . . ?
C4 N1 C3 C5 3.3(4) . . . . ?
C4 C6 C8 C10 -179.8(4) . . . . ?
C5 C6 C8 C10 -0.2(6) . . . . ?
C5 C7 C9 C10 0.0(6) . . . . ?
C5 C7 C9 C11 180.0(4) . . . . ?
C6 C5 C7 C9 -0.2(6) . . . . ?
C6 C8 C10 C9 0.0(6) . . . . ?
C6 C8 C10 C12 -179.2(4) . . . . ?
C7 C5 C6 C4 180.0(3) . . . . ?
C7 C5 C6 C8 0.3(6) . . . . ?
C7 C9 C10 C8 0.1(6) . . . . ?
C7 C9 C10 C12 179.4(3) . . . . ?
C7 C9 C11 O5 1.4(7) . . . . ?
C7 C9 C11 N2 179.4(4) . . . . ?
C8 C10 C12 O6 -0.1(7) . . . . ?
C8 C10 C12 N2 -179.2(4) . . . . ?
C9 C10 C12 O6 -179.4(4) . . . . ?
C9 C10 C12 N2 1.6(4) . . . . ?
C10 C9 C11 O5 -178.6(4) . . . . ?
C10 C9 C11 N2 -0.6(4) . . . . ?
C11 N2 C12 O6 178.9(4) . . . . ?
C11 N2 C12 C10 -2.1(4) . . . . ?
C11 N2 C13 C14 -88.1(5) . . . . ?
C11 C9 C10 C8 -179.9(4) . . . . ?
C11 C9 C10 C12 -0.6(4) . . . . ?
C12 N2 C11 O5 179.8(4) . . . . ?
C12 N2 C11 C9 1.7(4) . . . . ?
C12 N2 C13 C14 84.1(5) . . . . ?
C13 N2 C11 O5 -7.4(6) . . . . ?
C13 N2 C11 C9 174.6(3) . . . . ?
C13 N2 C12 O6 6.0(6) . . . . ?
C13 N2 C12 C10 -175.0(3) . . . . ?
C16 N3 C15 O9 -175.4(4) . . . . ?
C17 N3 C15 O9 -2.3(7) . . . . ?
C19 N4 C18 O10 2.0(6) . . . . ?
C20 N4 C18 O10 -177.0(4) . . . . ?

loop_
_smtbx_masks_void_nr
_smtbx_masks_void_average_x
_smtbx_masks_void_average_y
_smtbx_masks_void_average_z
_smtbx_masks_void_volume
_smtbx_masks_void_count_electrons
_smtbx_masks_void_content
1 -0.783 0.000 0.500 71.0 5.1 ?
